data_4003390
loop_
_publ_author_name
'Ashoka Sahadevan, Suchithra'
'Monni, Noemi'
'Abherv\'e, Alexandre'
'Marongiu, Daniela'
'Sarritzu, Valerio'
'Sestu, Nicola'
'Saba, Michele'
'Mura, Andrea'
'Bongiovanni, Giovanni'
'Cannas, Carla'
'Quochi, Francesco'
'Avarvari, Narcis'
'Mercuri, Maria Laura'

_publ_section_title
;
 Nanosheets of Two-Dimensional Neutral Coordination Polymers Based on
 Near-Infrared-Emitting Lanthanides and a Chlorocyananilate Ligand
;
_journal_issue 18
_journal_name_full 'Chemistry of Materials'
_journal_page_first 6575
_journal_paper_doi 10.1021/acs.chemmater.8b03399
_journal_volume 30
_journal_year 2018
_chemical_formula_moiety 'Er2 C21 N3 O12 Cl3, C18 H42 N6 O6, C2 H4 Cl4'
_chemical_formula_sum 'C41 H46 Cl7 Er2 N9 O18'
_chemical_formula_weight 1535.54
_space_group_IT_number 15
_space_group_name_Hall '-C 2yc'
_space_group_name_H-M_alt 'C 1 2/c 1'
_symmetry_cell_setting monoclinic
_symmetry_space_group_name_H-M 'C 1 2/c 1'
_atom_sites_solution_hydrogens geom
_atom_sites_solution_primary direct
_atom_sites_solution_secondary difmap
_audit_creation_method SHELXL-97
_cell_angle_alpha 90.00
_cell_angle_beta 98.075(4)
_cell_angle_gamma 90.00
_cell_formula_units_Z 4
_cell_length_a 13.7965(4)
_cell_length_b 22.5774(8)
_cell_length_c 17.9680(8)
_cell_measurement_reflns_used 5986
_cell_measurement_temperature 150.00(10)
_cell_measurement_theta_max 73.3050
_cell_measurement_theta_min 3.7490
_cell_volume 5541.3(4)
_computing_cell_refinement 'CrysAlisPro 1.171.38.41r (Rigaku OD, 2015)'
_computing_data_collection 'CrysAlisPro 1.171.38.41r (Rigaku OD, 2015)'
_computing_data_reduction 'CrysAlisPro 1.171.38.41r (Rigaku OD, 2015)'
_computing_molecular_graphics 'DIAMOND 3.2k (Crystal Impact GbR, 2014)'
_computing_publication_material 'WinGX publication routines (Farrugia, 2012)'
_computing_structure_refinement 'SHELXL-97 (Sheldrick, 1997)'
_computing_structure_solution 'SHELXL-97 (Sheldrick, 1997)'
_diffrn_ambient_temperature 150.00(10)
_diffrn_measured_fraction_theta_full 0.974
_diffrn_measured_fraction_theta_max 0.974
_diffrn_measurement_device_type 'SuperNova, Single source at offset, AtlasS2'
_diffrn_measurement_method '\w scans'
_diffrn_radiation_monochromator mirror
_diffrn_radiation_source 'fine-focus sealed tube'
_diffrn_radiation_type CuK\a
_diffrn_radiation_wavelength 1.54184
_diffrn_reflns_av_R_equivalents 0.0379
_diffrn_reflns_av_sigmaI/netI 0.0476
_diffrn_reflns_limit_h_max 17
_diffrn_reflns_limit_h_min -12
_diffrn_reflns_limit_k_max 27
_diffrn_reflns_limit_k_min -26
_diffrn_reflns_limit_l_max 20
_diffrn_reflns_limit_l_min -22
_diffrn_reflns_number 11988
_diffrn_reflns_theta_full 74.01
_diffrn_reflns_theta_max 74.01
_diffrn_reflns_theta_min 3.78
_exptl_absorpt_coefficient_mu 9.227
_exptl_absorpt_correction_T_max 1.00000
_exptl_absorpt_correction_T_min 0.52891
_exptl_absorpt_correction_type multi-scan
_exptl_absorpt_process_details
;
CrysAlisPro 1.171.38.41r (Rigaku Oxford Diffraction, 2015)
Empirical absorption correction using spherical harmonics,
 implemented in SCALE3 ABSPACK scaling algorithm.
;
_exptl_crystal_colour red
_exptl_crystal_density_diffrn 1.829
_exptl_crystal_density_method 'not measured'
_exptl_crystal_description prism
_exptl_crystal_F_000 3000
_exptl_crystal_size_max 0.1
_exptl_crystal_size_mid 0.07
_exptl_crystal_size_min 0.05
_refine_diff_density_max 1.250
_refine_diff_density_min -1.506
_refine_diff_density_rms 0.144
_refine_ls_extinction_method none
_refine_ls_goodness_of_fit_ref 1.178
_refine_ls_hydrogen_treatment constr
_refine_ls_matrix_type full
_refine_ls_number_parameters 373
_refine_ls_number_reflns 5493
_refine_ls_number_restraints 2
_refine_ls_restrained_S_all 1.182
_refine_ls_R_factor_all 0.0589
_refine_ls_R_factor_gt 0.0500
_refine_ls_shift/su_max 0.001
_refine_ls_shift/su_mean 0.000
_refine_ls_structure_factor_coef Fsqd
_refine_ls_weighting_details 'calc w=1/[\s^2^(Fo^2^)+(0.0564P)^2^+43.0565P] where P=(Fo^2^+2Fc^2^)/3'
_refine_ls_weighting_scheme calc
_refine_ls_wR_factor_gt 0.1256
_refine_ls_wR_factor_ref 0.1376
_reflns_number_gt 4820
_reflns_number_total 5493
_reflns_threshold_expression >2sigma(I)
_cod_data_source_file cm8b03399_si_004.cif
_cod_data_source_block 3
_cod_original_sg_symbol_H-M C2/c
_cod_database_code 4003390
_oxdiff_exptl_absorpt_empirical_full_min 0.814
_oxdiff_exptl_absorpt_empirical_full_max 1.585
_oxdiff_exptl_absorpt_empirical_details
;
Empirical correction (ABSPACK) includes:
- Absorption correction using spherical harmonics
- Frame scaling
;

loop_
_symmetry_equiv_pos_as_xyz
'x, y, z'
'-x, y, -z+1/2'
'x+1/2, y+1/2, z'
'-x+1/2, y+1/2, -z+1/2'
'-x, -y, -z'
'x, -y, z-1/2'
'-x+1/2, -y+1/2, -z'
'x+1/2, -y+1/2, z-1/2'

loop_
_atom_site_label
_atom_site_type_symbol
_atom_site_fract_x
_atom_site_fract_y
_atom_site_fract_z
_atom_site_U_iso_or_equiv
_atom_site_adp_type
_atom_site_occupancy
_atom_site_symmetry_multiplicity
_atom_site_calc_flag
_atom_site_refinement_flags
C1 C 0.3993(4) 0.4999(3) 0.5152(3) 0.0246(11) Uani 1 1 d .
C2 C 0.4790(4) 0.4614(2) 0.5591(3) 0.0249(11) Uani 1 1 d .
C3 C 0.4258(4) 0.5374(3) 0.4601(3) 0.0260(12) Uani 1 1 d .
C4 C 0.0744(4) 0.4548(2) 0.5007(3) 0.0227(11) Uani 1 1 d .
C5 C 0.0789(4) 0.5027(3) 0.5614(3) 0.0225(11) Uani 1 1 d .
C6 C 0.0046(4) 0.5452(3) 0.5576(3) 0.0256(12) Uani 1 1 d .
C7 C 0.2963(4) 0.3072(2) 0.5107(3) 0.0191(10) Uani 1 1 d .
C8 C 0.2133(4) 0.2884(2) 0.5543(3) 0.0206(10) Uani 1 1 d .
C9 C 0.1706(4) 0.2313(3) 0.5394(3) 0.0236(11) Uani 1 1 d .
C10 C 0.3976(5) 0.3431(3) 0.7642(3) 0.0308(13) Uani 1 1 d .
H10 H 0.4271 0.3754 0.7903 0.037 Uiso 1 1 calc R
C11 C 0.3585(9) 0.2399(4) 0.7616(6) 0.082(4) Uani 1 1 d .
H11A H 0.3718 0.2062 0.7940 0.124 Uiso 1 1 calc R
H11B H 0.3838 0.2329 0.7153 0.124 Uiso 1 1 calc R
H11C H 0.2891 0.2462 0.7514 0.124 Uiso 1 1 calc R
C12 C 0.4575(6) 0.2849(4) 0.8732(4) 0.052(2) Uani 1 1 d .
H12A H 0.4553 0.2442 0.8883 0.078 Uiso 1 1 calc R
H12B H 0.4276 0.3092 0.9074 0.078 Uiso 1 1 calc R
H12C H 0.5244 0.2968 0.8736 0.078 Uiso 1 1 calc R
C13 C 0.2830(5) 0.5177(3) 0.7494(3) 0.0293(13) Uani 1 1 d .
H13 H 0.2154 0.5134 0.7393 0.035 Uiso 1 1 calc R
C14 C 0.2537(6) 0.5891(4) 0.8435(5) 0.051(2) Uani 1 1 d .
H14A H 0.2915 0.6139 0.8801 0.077 Uiso 1 1 calc R
H14B H 0.2137 0.5629 0.8683 0.077 Uiso 1 1 calc R
H14C H 0.2125 0.6134 0.8083 0.077 Uiso 1 1 calc R
C15 C 0.4206(5) 0.5657(4) 0.8210(5) 0.0458(18) Uani 1 1 d D
H15A H 0.4323 0.5942 0.8609 0.069 Uiso 1 1 calc R
H15B H 0.4448 0.5808 0.7772 0.069 Uiso 1 1 calc R
H15C H 0.4538 0.5294 0.8365 0.069 Uiso 1 1 calc R
C16 C 0.1471(4) 0.3666(3) 0.7487(3) 0.0291(13) Uani 1 1 d .
H16 H 0.1630 0.3290 0.7330 0.035 Uiso 1 1 calc R
C17 C 0.0804(6) 0.4264(4) 0.8399(5) 0.054(2) Uani 1 1 d .
H17A H 0.0489 0.4203 0.8836 0.080 Uiso 1 1 calc R
H17B H 0.0378 0.4484 0.8031 0.080 Uiso 1 1 calc R
H17C H 0.1401 0.4481 0.8537 0.080 Uiso 1 1 calc R
C18 C 0.0786(7) 0.3168(5) 0.8479(5) 0.064(3) Uani 1 1 d .
H18A H 0.0473 0.3275 0.8904 0.096 Uiso 1 1 calc R
H18B H 0.1376 0.2953 0.8647 0.096 Uiso 1 1 calc R
H18C H 0.0352 0.2925 0.8144 0.096 Uiso 1 1 calc R
N4 N 0.4048(4) 0.2917(3) 0.7979(3) 0.0400(14) Uani 1 1 d .
N5 N 0.3185(4) 0.5549(3) 0.8041(3) 0.0347(12) Uani 1 1 d D
N6 N 0.1023(4) 0.3700(3) 0.8089(3) 0.0404(13) Uani 1 1 d .
O1 O 0.4508(3) 0.43217(19) 0.6111(2) 0.0283(9) Uani 1 1 d .
O2 O 0.3145(3) 0.49404(19) 0.5316(2) 0.0274(9) Uani 1 1 d .
O3 O 0.1432(3) 0.41870(17) 0.5084(2) 0.0264(9) Uani 1 1 d .
O4 O 0.1519(3) 0.49983(19) 0.6109(2) 0.0268(9) Uani 1 1 d .
O5 O 0.3287(3) 0.35843(17) 0.5249(2) 0.0239(8) Uani 1 1 d .
O6 O 0.1879(3) 0.32463(18) 0.5996(2) 0.0250(8) Uani 1 1 d .
O7 O 0.3543(3) 0.3518(2) 0.6999(2) 0.0323(10) Uani 1 1 d .
O8 O 0.3339(3) 0.48853(19) 0.7112(2) 0.0298(9) Uani 1 1 d .
O9 O 0.1693(3) 0.40882(19) 0.7118(2) 0.0287(9) Uani 1 1 d .
Er1 Er 0.27181(2) 0.420497(14) 0.616790(17) 0.01966(12) Uani 1 1 d .
Cl1 Cl 0.3341(4) 0.5792(2) 0.4087(3) 0.0333(9) Uani 0.50 1 d P
Cl2 Cl 0.0114(4) 0.5971(3) 0.6295(4) 0.0465(16) Uani 0.50 1 d P
Cl3 Cl 0.0759(5) 0.2102(3) 0.5876(4) 0.0396(14) Uani 0.50 1 d P
C19 C 0.351(3) 0.573(2) 0.422(3) 0.10(2) Uiso 0.50 1 d P
C20 C 0.008(2) 0.5912(13) 0.6125(15) 0.039(7) Uiso 0.50 1 d P
C21 C 0.0673(16) 0.2153(11) 0.5712(11) 0.017(5) Uiso 0.50 1 d PD
N1 N 0.0069(10) 0.6211(7) 0.6595(10) 0.050(4) Uani 0.50 1 d P
N2 N 0.2988(13) 0.6061(8) 0.3911(8) 0.053(4) Uani 0.50 1 d P
N3 N 0.027(2) 0.2007(8) 0.6087(15) 0.115(11) Uani 0.50 1 d PD
C1S C 0.2237(18) 0.1318(7) 0.9103(9) 0.156(9) Uani 1 1 d .
H1S1 H 0.2704 0.1042 0.8942 0.187 Uiso 1 1 calc R
H1S2 H 0.1854 0.1102 0.9427 0.187 Uiso 1 1 calc R
Cl1S Cl 0.1495(4) 0.1534(2) 0.8357(5) 0.197(3) Uani 1 1 d .
Cl2S Cl 0.2851(6) 0.1838(3) 0.9607(2) 0.215(4) Uani 1 1 d .

loop_
_atom_site_aniso_label
_atom_site_aniso_U_11
_atom_site_aniso_U_22
_atom_site_aniso_U_33
_atom_site_aniso_U_23
_atom_site_aniso_U_13
_atom_site_aniso_U_12
C1 0.028(3) 0.022(3) 0.024(3) -0.003(2) 0.006(2) 0.001(2)
C2 0.032(3) 0.019(3) 0.023(3) 0.001(2) 0.001(2) 0.000(2)
C3 0.029(3) 0.018(3) 0.030(3) 0.007(2) 0.002(2) 0.007(2)
C4 0.022(3) 0.021(3) 0.025(3) 0.005(2) 0.005(2) 0.001(2)
C5 0.025(3) 0.024(3) 0.018(2) 0.000(2) 0.004(2) -0.001(2)
C6 0.028(3) 0.024(3) 0.026(3) -0.003(2) 0.003(2) 0.004(2)
C7 0.022(3) 0.017(2) 0.017(2) -0.0008(19) -0.0009(19) 0.003(2)
C8 0.025(3) 0.017(2) 0.020(2) -0.002(2) 0.003(2) 0.001(2)
C9 0.024(3) 0.021(3) 0.028(3) -0.002(2) 0.010(2) -0.002(2)
C10 0.033(3) 0.034(3) 0.027(3) 0.000(3) 0.008(2) -0.006(3)
C11 0.121(9) 0.047(5) 0.064(6) 0.009(5) -0.040(6) -0.024(6)
C12 0.059(5) 0.054(5) 0.038(4) 0.011(4) -0.010(3) -0.007(4)
C13 0.034(3) 0.030(3) 0.024(3) -0.002(2) 0.003(2) -0.003(3)
C14 0.049(4) 0.061(5) 0.044(4) -0.024(4) 0.007(3) -0.003(4)
C15 0.046(4) 0.043(4) 0.047(4) -0.015(3) 0.000(3) -0.003(3)
C16 0.028(3) 0.036(3) 0.025(3) -0.001(3) 0.009(2) -0.002(3)
C17 0.035(4) 0.075(6) 0.055(5) -0.022(4) 0.020(3) -0.006(4)
C18 0.053(5) 0.076(6) 0.065(6) 0.030(5) 0.017(4) -0.008(5)
N4 0.042(3) 0.033(3) 0.041(3) 0.013(3) -0.011(3) -0.007(2)
N5 0.042(3) 0.032(3) 0.029(3) -0.011(2) 0.000(2) -0.003(2)
N6 0.038(3) 0.048(4) 0.038(3) 0.006(3) 0.013(2) -0.010(3)
O1 0.030(2) 0.028(2) 0.028(2) 0.0046(17) 0.0052(17) -0.0020(17)
O2 0.028(2) 0.027(2) 0.028(2) 0.0022(17) 0.0071(16) 0.0013(17)
O3 0.031(2) 0.023(2) 0.025(2) -0.0012(16) 0.0006(16) 0.0070(17)
O4 0.027(2) 0.030(2) 0.0224(19) -0.0036(16) 0.0008(16) 0.0062(17)
O5 0.0237(19) 0.0199(19) 0.029(2) -0.0023(16) 0.0065(15) 0.0013(15)
O6 0.028(2) 0.023(2) 0.0242(19) -0.0042(16) 0.0070(15) -0.0002(16)
O7 0.032(2) 0.037(2) 0.027(2) 0.0114(18) 0.0012(17) 0.0044(19)
O8 0.034(2) 0.031(2) 0.025(2) -0.0067(17) 0.0063(17) -0.0032(18)
O9 0.033(2) 0.030(2) 0.026(2) -0.0014(17) 0.0132(17) -0.0040(18)
Er1 0.02304(18) 0.01870(19) 0.01747(18) -0.00038(12) 0.00363(12) 0.00128(12)
Cl1 0.0306(18) 0.034(2) 0.037(2) 0.0162(16) 0.0109(16) 0.0031(15)
Cl2 0.040(2) 0.056(3) 0.040(3) -0.028(2) -0.007(2) 0.0199(19)
Cl3 0.060(3) 0.025(2) 0.037(3) 0.002(2) 0.016(3) 0.0058(19)
N1 0.046(8) 0.048(9) 0.055(10) -0.017(7) 0.003(7) 0.008(7)
N2 0.069(10) 0.052(9) 0.040(8) 0.022(7) 0.017(7) 0.015(9)
N3 0.14(2) 0.051(11) 0.18(3) 0.031(13) 0.12(2) 0.017(12)
C1S 0.29(3) 0.078(10) 0.095(11) 0.012(9) 0.016(14) -0.072(14)
Cl1S 0.124(4) 0.120(4) 0.317(9) -0.094(5) -0.078(5) 0.014(3)
Cl2S 0.293(8) 0.266(7) 0.074(2) 0.027(3) -0.016(3) -0.196(7)

loop_
_atom_type_symbol
_atom_type_description
_atom_type_scat_dispersion_real
_atom_type_scat_dispersion_imag
_atom_type_scat_source
C C 0.0181 0.0091 'International Tables Vol C Tables 4.2.6.8 and 6.1.1.4'
H H 0.0000 0.0000 'International Tables Vol C Tables 4.2.6.8 and 6.1.1.4'
N N 0.0311 0.0180 'International Tables Vol C Tables 4.2.6.8 and 6.1.1.4'
O O 0.0492 0.0322 'International Tables Vol C Tables 4.2.6.8 and 6.1.1.4'
Cl Cl 0.3639 0.7018 'International Tables Vol C Tables 4.2.6.8 and 6.1.1.4'
Er Er -9.4367 3.9380 'International Tables Vol C Tables 4.2.6.8 and 6.1.1.4'

loop_
_geom_angle_atom_site_label_1
_geom_angle_atom_site_label_2
_geom_angle_atom_site_label_3
_geom_angle
_geom_angle_site_symmetry_1
_geom_angle_site_symmetry_3
O2 C1 C3 125.4(6) . .
O2 C1 C2 116.5(5) . .
C3 C1 C2 118.1(5) . .
O1 C2 C3 126.4(6) . 5_666
O1 C2 C1 114.2(5) . .
C3 C2 C1 119.4(5) 5_666 .
C1 C3 C2 122.4(5) . 5_666
C1 C3 C19 116(2) . .
C2 C3 C19 121(2) 5_666 .
C1 C3 Cl1 117.7(5) . .
C2 C3 Cl1 119.7(5) 5_666 .
C19 C3 Cl1 3(2) . .
O3 C4 C6 125.7(5) . 5_566
O3 C4 C5 115.4(5) . .
C6 C4 C5 118.9(5) 5_566 .
O4 C5 C6 125.7(5) . .
O4 C5 C4 114.7(5) . .
C6 C5 C4 119.6(5) . .
C5 C6 C4 121.6(5) . 5_566
C5 C6 C20 120.9(14) . .
C4 C6 C20 117.6(13) 5_566 .
C5 C6 Cl2 117.6(5) . .
C4 C6 Cl2 120.8(5) 5_566 .
C20 C6 Cl2 4.4(13) . .
O5 C7 C9 125.1(5) . 7_556
O5 C7 C8 114.9(5) . .
C9 C7 C8 120.0(5) 7_556 .
O6 C8 C9 124.9(5) . .
O6 C8 C7 116.9(5) . .
C9 C8 C7 118.2(5) . .
C7 C9 C8 121.9(5) 7_556 .
C7 C9 C21 118.2(10) 7_556 .
C8 C9 C21 119.1(10) . .
C7 C9 Cl3 119.8(5) 7_556 .
C8 C9 Cl3 118.4(5) . .
C21 C9 Cl3 10.6(8) . .
O7 C10 N4 124.6(6) . .
O8 C13 N5 124.5(6) . .
O9 C16 N6 125.4(6) . .
C10 N4 C11 120.7(6) . .
C10 N4 C12 121.4(6) . .
C11 N4 C12 117.9(6) . .
C13 N5 C15 121.2(6) . .
C13 N5 C14 120.7(6) . .
C15 N5 C14 117.9(6) . .
C16 N6 C17 121.0(6) . .
C16 N6 C18 120.7(7) . .
C17 N6 C18 118.2(7) . .
C2 O1 Er1 119.9(4) . .
C1 O2 Er1 123.1(4) . .
C4 O3 Er1 122.4(4) . .
C5 O4 Er1 123.1(4) . .
C7 O5 Er1 122.8(3) . .
C8 O6 Er1 119.5(3) . .
C10 O7 Er1 146.0(5) . .
C13 O8 Er1 124.7(4) . .
C16 O9 Er1 133.9(4) . .
O7 Er1 O8 82.96(16) . .
O7 Er1 O9 75.67(15) . .
O8 Er1 O9 75.43(15) . .
O7 Er1 O5 82.78(15) . .
O8 Er1 O5 139.49(14) . .
O9 Er1 O5 135.99(14) . .
O7 Er1 O2 136.90(15) . .
O8 Er1 O2 84.88(15) . .
O9 Er1 O2 139.65(14) . .
O5 Er1 O2 80.19(14) . .
O7 Er1 O4 141.69(15) . .
O8 Er1 O4 74.18(14) . .
O9 Er1 O4 69.11(15) . .
O5 Er1 O4 133.80(13) . .
O2 Er1 O4 71.78(14) . .
O7 Er1 O3 137.11(15) . .
O8 Er1 O3 137.19(14) . .
O9 Er1 O3 97.58(15) . .
O5 Er1 O3 73.19(13) . .
O2 Er1 O3 73.59(14) . .
O4 Er1 O3 64.15(13) . .
O7 Er1 O6 70.94(15) . .
O8 Er1 O6 141.47(14) . .
O9 Er1 O6 71.03(14) . .
O5 Er1 O6 65.75(13) . .
O2 Er1 O6 133.43(14) . .
O4 Er1 O6 109.78(14) . .
O3 Er1 O6 66.93(14) . .
O7 Er1 O1 72.61(15) . .
O8 Er1 O1 72.54(15) . .
O9 Er1 O1 136.99(15) . .
O5 Er1 O1 67.03(14) . .
O2 Er1 O1 64.29(14) . .
O4 Er1 O1 126.21(14) . .
O3 Er1 O1 125.43(14) . .
O6 Er1 O1 122.63(14) . .
N2 Cl1 C3 164.6(13) . .
N1 Cl2 C6 172.0(12) . .
N3 Cl3 C9 176(2) . .
N2 C19 C3 173(5) . .
N1 C20 C6 172(3) . .
N3 C21 C9 155(3) . .
Cl2 N1 C20 7.3(19) . .
Cl1 N2 C19 8(3) . .
Cl3 N3 C21 18.3(15) . .
Cl1S C1S Cl2S 116.9(10) . .

loop_
_geom_bond_atom_site_label_1
_geom_bond_atom_site_label_2
_geom_bond_distance
_geom_bond_site_symmetry_2
C1 O2 1.253(7) .
C1 C3 1.391(8) .
C1 C2 1.529(8) .
C2 O1 1.249(7) .
C2 C3 1.404(9) 5_666
C3 C2 1.404(9) 5_666
C3 C19 1.41(5) .
C3 Cl1 1.737(8) .
C4 O3 1.245(7) .
C4 C6 1.401(8) 5_566
C4 C5 1.531(8) .
C5 O4 1.249(7) .
C5 C6 1.398(8) .
C6 C4 1.401(8) 5_566
C6 C20 1.43(3) .
C6 Cl2 1.736(9) .
C7 O5 1.254(7) .
C7 C9 1.374(8) 7_556
C7 C8 1.535(7) .
C8 O6 1.240(7) .
C8 C9 1.426(8) .
C9 C7 1.374(8) 7_556
C9 C21 1.65(2) .
C9 Cl3 1.733(8) .
C10 O7 1.239(8) .
C10 N4 1.307(8) .
C11 N4 1.443(11) .
C12 N4 1.451(9) .
C13 O8 1.239(8) .
C13 N5 1.331(8) .
C14 N5 1.441(9) .
C15 N5 1.420(9) .
C16 O9 1.224(8) .
C16 N6 1.321(8) .
C17 N6 1.438(10) .
C18 N6 1.450(10) .
O1 Er1 2.500(4) .
O2 Er1 2.388(4) .
O3 Er1 2.443(4) .
O4 Er1 2.430(4) .
O5 Er1 2.381(4) .
O6 Er1 2.454(4) .
O7 Er1 2.335(4) .
O8 Er1 2.358(4) .
O9 Er1 2.380(4) .
Cl1 N2 0.813(17) .
Cl2 N1 0.772(17) .
Cl3 N3 0.84(2) .
C19 N2 1.12(4) .
C20 N1 1.08(3) .
C21 N3 0.984(18) .
C1S Cl1S 1.642(19) .
C1S Cl2S 1.643(16) .
